data_1528797
loop_
_publ_author_name
'Peters, L.'
'Evans, J.S.O.'

_publ_section_title
;
 Redetermination of the crystal structure of Ge (H P O4)2 * H2 O, and its
 thermal behaviour in the range 300 >= T >= 16 K
;
_journal_name_full 'Journal of Solid State Chemistry'
_journal_page_first 2363
_journal_page_last 2370
_journal_volume 180
_journal_year 2007
_chemical_formula_sum 'Ge H4 O9 P2'
_chemical_name_systematic 'Ge (H P O4)2 (H2 O)'
_space_group_IT_number 14
_symmetry_space_group_name_Hall '-P 2ybc'
_symmetry_space_group_name_H-M 'P 1 21/c 1'
_cell_angle_alpha 90
_cell_angle_beta 108.984
_cell_angle_gamma 90
_cell_formula_units_Z 4
_cell_length_a 8.293
_cell_length_b 4.7885
_cell_length_c 16.4092
_cell_volume 616.184
_citation_journal_id_ASTM JSSCBI
_cod_data_source_file Peters_JSSCBI_2007_1545.cif
_cod_data_source_block H4Ge1O9P2
_cod_original_formula_sum 'H4 Ge1 O9 P2'
_cod_database_code 1528797

loop_
_symmetry_equiv_pos_as_xyz
x,y,z
-x,y+1/2,-z+1/2
-x,-y,-z
x,-y-1/2,z-1/2

loop_
_atom_site_label
_atom_site_type_symbol
_atom_site_fract_x
_atom_site_fract_y
_atom_site_fract_z
_atom_site_occupancy
_atom_site_U_iso_or_equiv
O3 O-2 0.831 0.94 0.5805 1 0.0
O1 O-2 0.1212 0.855 0.5613 1 0.0
O2 O-2 0.9469 0.456 0.5792 1 0.0
O4 O-2 0.0821 0.756 0.7056 1 0.0
O5 O-2 0.3077 0.075 0.056 1 0.0
O6 O-2 0.4372 0.559 0.0682 1 0.0
P2 P+5 0.4676 0.257 0.095 1 0.0
O8 O-2 0.3747 0.859 0.9217 1 0.0
Ge1 Ge+4 0.755 0.252 0.5092 1 0.0
P1 P+5 -0.0077 0.757 0.6035 1 0.0
O9 O-2 0.253 0.276 0.2586 1 0.0
O7 O-2 0.5085 0.252 0.1953 1 0.0
